data_7151019
loop_
_publ_author_name
'Chandan, Nandkishkor'
'Moloney, Mark G.'

_publ_section_title
;
 Rapid diastereocontrolled synthesis of 2,2,5-trisubstituted
 pyrrolidines
;
_journal_issue 20
_journal_name_full 'Organic &amp; Biomolecular Chemistry'
_journal_page_first 3664
_journal_page_last 3666
_journal_paper_doi 10.1039/b811642c
_journal_volume 6
_journal_year 2008
_chemical_formula_moiety 'C15 H17 N1 O3'
_chemical_formula_sum 'C15 H17 N O3'
_chemical_formula_weight 259.30
_chemical_melting_point ?
_space_group_IT_number 14
_symmetry_cell_setting monoclinic
_symmetry_space_group_name_Hall '-P 2yn'
_symmetry_space_group_name_H-M 'P 1 21/n 1'
_atom_sites_solution_hydrogens geom
_atom_sites_solution_primary direct
_audit_creation_date 08-01-28
_audit_creation_method CRYSTALS_ver_12.85
_cell_angle_alpha 90
_cell_angle_beta 94.8778(11)
_cell_angle_gamma 90
_cell_formula_units_Z 4
_cell_length_a 7.8768(2)
_cell_length_b 11.7807(3)
_cell_length_c 14.3679(3)
_cell_measurement_reflns_used 3163
_cell_measurement_temperature 150
_cell_measurement_theta_max 27
_cell_measurement_theta_min 5
_cell_volume 1328.43(6)
_computing_cell_refinement 'DENZO/SCALEPACK (Otwinowski & Minor, 1997)'
_computing_data_collection 'COLLECT (Nonius, 1997-2001).'
_computing_data_reduction 'DENZO/SCALEPACK (Otwinowski & Minor, 1997)'
_computing_molecular_graphics 'CAMERON (Watkin et al., 1996)'
_computing_publication_material 'CRYSTALS (Betteridge et al., 2003)'
_computing_structure_refinement 'CRYSTALS (Betteridge et al., 2003)'
_computing_structure_solution 'SIR92 (Altomare et al., 1994)'
_diffrn_ambient_temperature 150
_diffrn_measured_fraction_theta_full 0.993
_diffrn_measured_fraction_theta_max 0.992
_diffrn_measurement_device 'Nonius KappaCCD'
_diffrn_measurement_device_type Area
_diffrn_measurement_method \w
_diffrn_radiation_monochromator graphite
_diffrn_radiation_type 'Mo K\a'
_diffrn_radiation_wavelength 0.71073
_diffrn_reflns_av_R_equivalents 0.050
_diffrn_reflns_limit_h_max 10
_diffrn_reflns_limit_h_min -10
_diffrn_reflns_limit_k_max 15
_diffrn_reflns_limit_k_min -14
_diffrn_reflns_limit_l_max 18
_diffrn_reflns_limit_l_min -18
_diffrn_reflns_number 20174
_diffrn_reflns_theta_full 26.964
_diffrn_reflns_theta_max 27.514
_diffrn_reflns_theta_min 5.110
_diffrn_standards_number 0
_exptl_absorpt_coefficient_mu 0.090
_exptl_absorpt_correction_T_max 0.99
_exptl_absorpt_correction_T_min 0.93
_exptl_absorpt_correction_type multi-scan
_exptl_absorpt_process_details 'DENZO/SCALEPACK (Otwinowski & Minor, 1997)'
_exptl_crystal_colour clear_pale_colourless
_exptl_crystal_density_diffrn 1.296
_exptl_crystal_density_meas ?
_exptl_crystal_density_method .
_exptl_crystal_description block
_exptl_crystal_F_000 552
_exptl_crystal_size_max 0.20
_exptl_crystal_size_mid 0.20
_exptl_crystal_size_min 0.12
_refine_diff_density_max 0.42
_refine_diff_density_min -0.36
_refine_ls_extinction_method None
_refine_ls_goodness_of_fit_ref 0.9993
_refine_ls_hydrogen_treatment constr
_refine_ls_matrix_type full
_refine_ls_number_parameters 172
_refine_ls_number_reflns 3039
_refine_ls_number_restraints 0
_refine_ls_R_factor_all 0.0715
_refine_ls_R_factor_gt 0.0511
_refine_ls_shift/su_max 0.000158
_refine_ls_structure_factor_coef Fsqd
_refine_ls_weighting_details
;
Method= Modified Sheldrick
w=1/[\s^2^(F^2^) + ( 0.05P)^2^ + 1.33P]
,where P=(max(Fo^2^,0) + 2Fc^2^)/3
;
_refine_ls_weighting_scheme calc
_refine_ls_wR_factor_all 0.1347
_refine_ls_wR_factor_gt 0.1270
_refine_ls_wR_factor_ref 0.1347
_reflns_limit_h_max 10
_reflns_limit_h_min -10
_reflns_limit_k_max 15
_reflns_limit_k_min 0
_reflns_limit_l_max 18
_reflns_limit_l_min 0
_reflns_number_gt 2317
_reflns_number_total 3039
_reflns_threshold_expression I>2.0\s(I)
_oxford_diffrn_Wilson_B_factor 2.49
_oxford_diffrn_Wilson_scale 2.22
_oxford_refine_ls_r_factor_ref 0.0715
_oxford_refine_ls_scale 0.669(2)
_oxford_reflns_number_all 3039
_oxford_reflns_threshold_expression_ref I>-3.0\s(I)
_oxford_structure_analysis_title 5690
_cod_data_source_file b811642c.txt
_cod_data_source_block 5690
_cod_depositor_comments
;
The following automatic conversions were performed:
'_symmetry_cell_setting' value 'Monoclinic' changed to 'monoclinic'
according to '/home/saulius/struct/CIF-dictionaries/cif_core.dic'
dictionary named 'cif_core.dic' version 2.4.1 from 2010-06-29.

Automatic conversion script
Id: cif_fix_enum 1527 2010-12-29 10:47:43Z saulius 

The following automatic conversions were performed:

'_chemical_melting_point' value 'not measured' was changed to '?' -
the value is undefined or not given.

Automatic conversion script
Id: cif_fix_values 1646 2011-03-28 12:23:43Z adriana 
;
_cod_original_sg_symbol_H-M 'P 1 21/n 1 '
_cod_original_formula_sum 'C15 H17 N1 O3'
_cod_database_code 7151019

loop_
_symmetry_equiv_pos_as_xyz
x,y,z
-x,-y,-z
-x+1/2,y+1/2,-z+1/2
x+1/2,-y+1/2,z+1/2

loop_
_atom_site_label
_atom_site_type_symbol
_atom_site_fract_x
_atom_site_fract_y
_atom_site_fract_z
_atom_site_U_iso_or_equiv
_atom_site_occupancy
_atom_site_adp_type
_atom_site_refinement_flags_posn
_atom_site_refinement_flags_adp
_atom_site_refinement_flags_occupancy
_atom_site_disorder_assembly
_atom_site_disorder_group
_oxford_atom_site_special_shape
_atom_site_attached_hydrogens
O1 O 0.55316(18) 0.56360(11) 0.61006(9) 0.0303 1.0000 Uani . . . . . . .
C2 C 0.6097(2) 0.63980(15) 0.56304(13) 0.0235 1.0000 Uani . . . . . . .
N3 N 0.60353(19) 0.64154(13) 0.46892(10) 0.0230 1.0000 Uani . . . . . . .
C4 C 0.6965(2) 0.73553(15) 0.43091(12) 0.0241 1.0000 Uani . . . . . . .
C5 C 0.8767(2) 0.70112(16) 0.40731(13) 0.0271 1.0000 Uani . . . . . . .
O6 O 0.98133(18) 0.76890(13) 0.38633(11) 0.0377 1.0000 Uani . . . . . . .
O7 O 0.90175(18) 0.58957(12) 0.41047(11) 0.0367 1.0000 Uani . . . . . . .
C8 C 1.0661(3) 0.5526(2) 0.38406(19) 0.0493 1.0000 Uani . . . . . . .
C9 C 0.7090(3) 0.82005(16) 0.51389(13) 0.0271 1.0000 Uani . . . . . . .
C10 C 0.6989(3) 0.74610(16) 0.60014(13) 0.0290 1.0000 Uani . . . . . . .
C11 C 0.6082(2) 0.79066(16) 0.34058(13) 0.0256 1.0000 Uani . . . . . . .
C12 C 0.6346(2) 0.72601(16) 0.25102(13) 0.0257 1.0000 Uani . . . . . . .
C13 C 0.7174(3) 0.77902(18) 0.18124(14) 0.0317 1.0000 Uani . . . . . . .
C14 C 0.7369(3) 0.72440(19) 0.09774(14) 0.0346 1.0000 Uani . . . . . . .
C15 C 0.6784(3) 0.61504(19) 0.08309(14) 0.0326 1.0000 Uani . . . . . . .
C16 C 0.5988(2) 0.56006(17) 0.15255(14) 0.0302 1.0000 Uani . . . . . . .
C17 C 0.5751(3) 0.61551(16) 0.23534(13) 0.0287 1.0000 Uani . . . . . . .
C18 C 0.4228(3) 0.81290(19) 0.34870(14) 0.0326 1.0000 Uani . . . . . . .
C19 C 0.3552(3) 0.9161(2) 0.34574(16) 0.0475 1.0000 Uani . . . . . . .
H83 H 1.0579 0.4705 0.3784 0.0764 1.0000 Uiso R . . . . . .
H81 H 1.1523 0.5743 0.4356 0.0759 1.0000 Uiso R . . . . . .
H82 H 1.0881 0.5882 0.3240 0.0759 1.0000 Uiso R . . . . . .
H91 H 0.8157 0.8647 0.5161 0.0322 1.0000 Uiso R . . . . . .
H92 H 0.6112 0.8712 0.5079 0.0328 1.0000 Uiso R . . . . . .
H101 H 0.6332 0.7820 0.6472 0.0354 1.0000 Uiso R . . . . . .
H102 H 0.8135 0.7267 0.6274 0.0358 1.0000 Uiso R . . . . . .
H111 H 0.6632 0.8678 0.3372 0.0307 1.0000 Uiso R . . . . . .
H131 H 0.7613 0.8540 0.1918 0.0384 1.0000 Uiso R . . . . . .
H141 H 0.7908 0.7638 0.0490 0.0417 1.0000 Uiso R . . . . . .
H151 H 0.6891 0.5785 0.0238 0.0405 1.0000 Uiso R . . . . . .
H161 H 0.5590 0.4838 0.1425 0.0359 1.0000 Uiso R . . . . . .
H171 H 0.5156 0.5772 0.2820 0.0347 1.0000 Uiso R . . . . . .
H181 H 0.3522 0.7478 0.3561 0.0383 1.0000 Uiso R . . . . . .
H192 H 0.4316 0.9796 0.3397 0.0558 1.0000 Uiso R . . . . . .
H191 H 0.2339 0.9274 0.3488 0.0558 1.0000 Uiso R . . . . . .
H31 H 0.5579 0.5852 0.4354 0.0288 1.0000 Uiso R . . . . . .

loop_
_atom_site_aniso_label
_atom_site_aniso_U_11
_atom_site_aniso_U_22
_atom_site_aniso_U_33
_atom_site_aniso_U_23
_atom_site_aniso_U_13
_atom_site_aniso_U_12
O1 0.0413(8) 0.0254(7) 0.0248(7) 0.0021(5) 0.0056(6) -0.0042(6)
C2 0.0246(9) 0.0224(9) 0.0236(9) -0.0002(7) 0.0018(7) 0.0015(7)
N3 0.0281(8) 0.0201(7) 0.0207(7) -0.0010(6) 0.0012(6) -0.0045(6)
C4 0.0298(9) 0.0195(9) 0.0228(9) 0.0001(7) 0.0015(7) -0.0032(7)
C5 0.0305(10) 0.0261(9) 0.0243(9) 0.0000(8) 0.0005(7) -0.0015(8)
O6 0.0303(7) 0.0353(8) 0.0478(9) 0.0053(7) 0.0053(6) -0.0031(6)
O7 0.0332(8) 0.0293(8) 0.0484(9) 0.0023(7) 0.0081(6) 0.0063(6)
C8 0.0413(13) 0.0411(13) 0.0673(17) -0.0020(12) 0.0155(12) 0.0100(11)
C9 0.0329(10) 0.0217(9) 0.0261(9) -0.0026(7) -0.0011(8) -0.0029(8)
C10 0.0370(11) 0.0253(9) 0.0240(9) -0.0020(7) -0.0014(8) -0.0020(8)
C11 0.0277(9) 0.0228(9) 0.0261(9) 0.0019(7) 0.0019(7) -0.0003(8)
C12 0.0250(9) 0.0268(10) 0.0251(9) 0.0027(7) 0.0008(7) 0.0001(7)
C13 0.0334(10) 0.0318(11) 0.0306(10) 0.0010(8) 0.0063(8) -0.0077(8)
C14 0.0343(11) 0.0447(12) 0.0258(10) 0.0012(9) 0.0085(8) -0.0063(9)
C15 0.0326(11) 0.0392(11) 0.0260(10) -0.0045(8) 0.0032(8) 0.0018(9)
C16 0.0327(10) 0.0249(10) 0.0323(10) -0.0010(8) -0.0014(8) 0.0020(8)
C17 0.0334(10) 0.0267(10) 0.0260(9) 0.0031(8) 0.0024(8) -0.0037(8)
C18 0.0304(10) 0.0411(12) 0.0265(10) 0.0005(9) 0.0043(8) 0.0039(9)
C19 0.0445(13) 0.0583(16) 0.0406(12) 0.0017(11) 0.0077(10) 0.0199(12)

loop_
_atom_type_symbol
_atom_type_scat_dispersion_real
_atom_type_scat_dispersion_imag
_atom_type_scat_Cromer_Mann_a1
_atom_type_scat_Cromer_Mann_b1
_atom_type_scat_Cromer_Mann_a2
_atom_type_scat_Cromer_Mann_b2
_atom_type_scat_Cromer_Mann_a3
_atom_type_scat_Cromer_Mann_b3
_atom_type_scat_Cromer_Mann_a4
_atom_type_scat_Cromer_Mann_b4
_atom_type_scat_Cromer_Mann_c
_atom_type_scat_source
C 0.0033 0.0016 2.3100 20.8439 1.0200 10.2075 1.5886 0.5687 0.8650 51.6512 0.2156 'International Tables Vol C 4.2.6.8 and 6.1.1.4'
H 0.0000 0.0000 0.4930 10.5109 0.3229 26.1257 0.1402 3.1424 0.0408 57.7998 0.0030 'International Tables Vol C 4.2.6.8 and 6.1.1.4'
N 0.0061 0.0033 12.2126 0.0057 3.1322 9.8933 2.0125 28.9975 1.1663 0.5826 -11.5290 'International Tables Vol C 4.2.6.8 and 6.1.1.4'
O 0.0106 0.0060 3.0485 13.2771 2.2868 5.7011 1.5463 0.3239 0.8670 32.9089 0.2508 'International Tables Vol C 4.2.6.8 and 6.1.1.4'

loop_
_geom_angle_atom_site_label_1
_geom_angle_site_symmetry_1
_geom_angle_atom_site_label_2
_geom_angle_site_symmetry_2
_geom_angle_atom_site_label_3
_geom_angle_site_symmetry_3
_geom_angle
_geom_angle_publ_flag
O1 . C2 . N3 . 125.31(17) yes
O1 . C2 . C10 . 126.20(17) yes
N3 . C2 . C10 . 108.49(16) yes
C2 . N3 . C4 . 114.22(15) yes
C2 . N3 . H31 . 121.0 no
C4 . N3 . H31 . 124.3 no
N3 . C4 . C5 . 112.57(15) yes
N3 . C4 . C9 . 101.57(14) yes
C5 . C4 . C9 . 109.82(15) yes
N3 . C4 . C11 . 115.12(15) yes
C5 . C4 . C11 . 106.25(14) yes
C9 . C4 . C11 . 111.52(15) yes
C4 . C5 . O6 . 122.92(17) yes
C4 . C5 . O7 . 112.93(16) yes
O6 . C5 . O7 . 124.13(18) yes
C5 . O7 . C8 . 115.01(17) yes
O7 . C8 . H83 . 105.5 no
O7 . C8 . H81 . 107.3 no
H83 . C8 . H81 . 110.7 no
O7 . C8 . H82 . 109.2 no
H83 . C8 . H82 . 111.4 no
H81 . C8 . H82 . 112.4 no
C4 . C9 . C10 . 104.72(15) yes
C4 . C9 . H91 . 111.4 no
C10 . C9 . H91 . 112.3 no
C4 . C9 . H92 . 109.4 no
C10 . C9 . H92 . 109.2 no
H91 . C9 . H92 . 109.7 no
C9 . C10 . C2 . 104.00(15) yes
C9 . C10 . H101 . 112.4 no
C2 . C10 . H101 . 110.1 no
C9 . C10 . H102 . 110.4 no
C2 . C10 . H102 . 109.4 no
H101 . C10 . H102 . 110.3 no
C4 . C11 . C12 . 114.27(15) yes
C4 . C11 . C18 . 112.11(15) yes
C12 . C11 . C18 . 110.89(15) yes
C4 . C11 . H111 . 104.6 no
C12 . C11 . H111 . 108.6 no
C18 . C11 . H111 . 105.7 no
C11 . C12 . C13 . 119.36(17) yes
C11 . C12 . C17 . 122.31(17) yes
C13 . C12 . C17 . 118.32(18) yes
C12 . C13 . C14 . 120.72(19) yes
C12 . C13 . H131 . 119.1 no
C14 . C13 . H131 . 120.2 no
C13 . C14 . C15 . 120.50(19) yes
C13 . C14 . H141 . 119.5 no
C15 . C14 . H141 . 120.0 no
C14 . C15 . C16 . 119.57(19) yes
C14 . C15 . H151 . 119.9 no
C16 . C15 . H151 . 120.5 no
C15 . C16 . C17 . 120.10(19) yes
C15 . C16 . H161 . 119.5 no
C17 . C16 . H161 . 120.4 no
C12 . C17 . C16 . 120.76(18) yes
C12 . C17 . H171 . 120.2 no
C16 . C17 . H171 . 119.1 no
C11 . C18 . C19 . 123.3(2) yes
C11 . C18 . H181 . 116.6 no
C19 . C18 . H181 . 120.1 no
C18 . C19 . H192 . 117.4 no
C18 . C19 . H191 . 121.2 no
H192 . C19 . H191 . 121.4 no

loop_
_geom_bond_atom_site_label_1
_geom_bond_site_symmetry_1
_geom_bond_atom_site_label_2
_geom_bond_site_symmetry_2
_geom_bond_distance
_geom_bond_publ_flag
O1 . C2 . 1.230(2) yes
C2 . N3 . 1.349(2) yes
C2 . C10 . 1.511(3) yes
N3 . C4 . 1.459(2) yes
N3 . H31 . 0.879 no
C4 . C5 . 1.541(3) yes
C4 . C9 . 1.550(2) yes
C4 . C11 . 1.561(2) yes
C5 . O6 . 1.204(2) yes
C5 . O7 . 1.329(2) yes
O7 . C8 . 1.447(3) yes
C8 . H83 . 0.972 no
C8 . H81 . 0.995 no
C8 . H82 . 0.989 no
C9 . C10 . 1.522(3) yes
C9 . H91 . 0.990 no
C9 . H92 . 0.976 no
C10 . H101 . 0.982 no
C10 . H102 . 0.980 no
C11 . C12 . 1.524(3) yes
C11 . C18 . 1.498(3) yes
C11 . H111 . 1.010 no
C12 . C13 . 1.390(3) yes
C12 . C17 . 1.395(3) yes
C13 . C14 . 1.381(3) yes
C13 . H131 . 0.955 no
C14 . C15 . 1.378(3) yes
C14 . H141 . 0.968 no
C15 . C16 . 1.384(3) yes
C15 . H151 . 0.965 no
C16 . C17 . 1.384(3) yes
C16 . H161 . 0.958 no
C17 . H171 . 0.962 no
C18 . C19 . 1.326(3) yes
C18 . H181 . 0.959 no
C19 . H192 . 0.969 no
C19 . H191 . 0.969 no

loop_
_geom_hbond_atom_site_label_D
_geom_hbond_site_symmetry_D
_geom_hbond_atom_site_label_H
_geom_hbond_site_symmetry_H
_geom_hbond_atom_site_label_A
_geom_hbond_site_symmetry_A
_geom_hbond_angle_DHA
_geom_hbond_distance_DH
_geom_hbond_distance_HA
_geom_hbond_distance_DA
_geom_hbond_publ_flag
C16 . H161 . O6 3_645 168 0.96 2.58 3.524(3) yes
C17 . H171 . O1 2_666 160 0.96 2.37 3.285(3) yes
N3 . H31 . O1 2_666 166 0.88 2.04 2.901(3) yes
